data_1550301
loop_
_publ_author_name
'Zeng, Chao'
'Yuan, Kang'
'Wang, Nan'
'Peng, Tai'
'Wu, Gang'
'Wang, Suning'

_publ_section_title
;
 The Opposite and Amplifying Effect of B-N Coordination on Photophysical
 Properties of Regioisomers with an Unsymmetrical Backbone
;
_journal_name_full 'Chemical Science'
_journal_paper_doi 10.1039/C8SC04210A
_journal_year 2019
_chemical_formula_sum 'C24 H54 Ag6 S6'
_chemical_formula_weight 1182.25
_chemical_name_systematic
; 
 ? 
;
_space_group_IT_number 2
_symmetry_cell_setting triclinic
_symmetry_space_group_name_Hall '-P 1'
_symmetry_space_group_name_H-M 'P -1'
_atom_sites_solution_hydrogens geom
_atom_sites_solution_primary direct
_atom_sites_solution_secondary difmap
_audit_creation_method SHELXL-97
_audit_update_record
;
2018-07-04 deposited with the CCDC.
2018-11-27 downloaded from the CCDC.
;
_cell_angle_alpha 71.344(4)
_cell_angle_beta 87.354(6)
_cell_angle_gamma 71.435(5)
_cell_formula_units_Z 2
_cell_length_a 10.4774(15)
_cell_length_b 12.5886(17)
_cell_length_c 16.437(3)
_cell_measurement_temperature 293(2)
_cell_measurement_theta_max 27.4855
_cell_measurement_theta_min 2.2572
_cell_volume 1943.4(5)
_computing_cell_refinement 'CrystalClear (Rigaku Inc., 2007)'
_computing_data_collection 'CrystalClear (Rigaku Inc., 2007)'
_computing_data_reduction 'CrystalClear (Rigaku Inc., 2007)'
_computing_structure_refinement 'SHELXL-97 (Sheldrick, 1997)'
_computing_structure_solution 'SHELXS-97 (Sheldrick, 1990)'
_diffrn_ambient_temperature 293(2)
_diffrn_detector_area_resol_mean 28.5714
_diffrn_measured_fraction_theta_full 0.997
_diffrn_measured_fraction_theta_max 0.997
_diffrn_measurement_device_type 'Saturn724+ (2x2 bin mode)'
_diffrn_measurement_method CCD_Profile_fitting
_diffrn_radiation_monochromator graphite
_diffrn_radiation_source 'fine-focus sealed tube'
_diffrn_radiation_type MoK\a
_diffrn_radiation_wavelength 0.71073
_diffrn_reflns_av_R_equivalents 0.0265
_diffrn_reflns_av_sigmaI/netI 0.0317
_diffrn_reflns_limit_h_max 13
_diffrn_reflns_limit_h_min -13
_diffrn_reflns_limit_k_max 16
_diffrn_reflns_limit_k_min -16
_diffrn_reflns_limit_l_max 21
_diffrn_reflns_limit_l_min -21
_diffrn_reflns_number 26381
_diffrn_reflns_theta_full 27.49
_diffrn_reflns_theta_max 27.49
_diffrn_reflns_theta_min 2.05
_exptl_absorpt_coefficient_mu 3.299
_exptl_absorpt_correction_T_max 1.0000
_exptl_absorpt_correction_T_min 0.7274
_exptl_absorpt_correction_type multi-scan
_exptl_crystal_colour white
_exptl_crystal_density_diffrn 2.020
_exptl_crystal_density_method 'not measured'
_exptl_crystal_description cuboid
_exptl_crystal_F_000 1152
_exptl_crystal_size_max 0.4
_exptl_crystal_size_mid 0.2
_exptl_crystal_size_min 0.18
_refine_diff_density_max 0.871
_refine_diff_density_min -0.818
_refine_diff_density_rms 0.294
_refine_ls_extinction_method none
_refine_ls_goodness_of_fit_ref 1.006
_refine_ls_hydrogen_treatment mixed
_refine_ls_matrix_type full
_refine_ls_number_parameters 328
_refine_ls_number_reflns 8897
_refine_ls_number_restraints 0
_refine_ls_restrained_S_all 1.006
_refine_ls_R_factor_all 0.0503
_refine_ls_R_factor_gt 0.0348
_refine_ls_shift/su_max 0.001
_refine_ls_shift/su_mean 0.000
_refine_ls_structure_factor_coef Fsqd
_refine_ls_weighting_details 'calc w=1/[\s^2^(Fo^2^)+(0.0478P)^2^+0.0000P] where P=(Fo^2^+2Fc^2^)/3'
_refine_ls_weighting_scheme calc
_refine_ls_wR_factor_gt 0.0785
_refine_ls_wR_factor_ref 0.0924
_reflns_number_gt 7062
_reflns_number_total 8897
_reflns_threshold_expression >2sigma(I)
_cod_data_source_file c8sc04210a2.cif
_cod_data_source_block a
_cod_depositor_comments
;
The following automatic conversions were performed:

'_exptl_absorpt_correction_type' value 'Multi-scan' changed to
'multi-scan' according to
/home/data/users/saulius/crontab/automatic-downloads/rss-feeds/RSC/lib/dictionaries/cif_core.dic
dictionary named 'cif_core.dic' version 2.4.2 from 2011-04-26.

Automatic conversion script
Id: cif_fix_values 4973 2017-02-22 13:04:09Z antanas 
;
_cod_original_sg_symbol_H-M P-1
_cod_database_code 1550301

loop_
_symmetry_equiv_pos_as_xyz
'x, y, z'
'-x, -y, -z'

loop_
_atom_site_label
_atom_site_type_symbol
_atom_site_fract_x
_atom_site_fract_y
_atom_site_fract_z
_atom_site_U_iso_or_equiv
_atom_site_adp_type
_atom_site_occupancy
_atom_site_symmetry_multiplicity
_atom_site_calc_flag
_atom_site_refinement_flags
Ag1 Ag 0.54316(4) 0.83518(3) 0.79121(2) 0.05262(10) Uani 1 1 d .
Ag2 Ag 0.36802(4) 0.92341(3) 0.60662(3) 0.06299(12) Uani 1 1 d .
Ag3 Ag 0.68124(4) 0.85288(4) 0.60817(2) 0.06050(11) Uani 1 1 d .
Ag4 Ag 0.36206(4) 0.66768(3) 0.88877(3) 0.05911(11) Uani 1 1 d .
Ag5 Ag 0.53362(4) 0.64488(3) 0.71573(2) 0.05350(10) Uani 1 1 d .
Ag6 Ag 0.68031(4) 0.53173(4) 0.90515(2) 0.06103(12) Uani 1 1 d .
S1 S 0.31600(12) 0.87709(10) 0.82933(7) 0.0483(3) Uani 1 1 d .
S2 S 0.39005(12) 1.11515(10) 0.53647(8) 0.0514(3) Uani 1 1 d .
S3 S 0.76940(12) 0.80633(10) 0.75083(8) 0.0505(3) Uani 1 1 d .
S4 S 0.37482(11) 0.46510(9) 0.95304(7) 0.0455(2) Uani 1 1 d .
S5 S 0.30462(12) 0.74834(11) 0.66674(8) 0.0537(3) Uani 1 1 d .
S6 S 0.75943(12) 0.52750(10) 0.76730(8) 0.0519(3) Uani 1 1 d .
C1 C 0.3007(5) 0.9358(4) 0.9213(3) 0.0485(10) Uani 1 1 d .
C2 C 0.2880(8) 1.0635(5) 0.8859(4) 0.104(2) Uani 1 1 d .
H2A H 0.2802 1.0958 0.9322 0.156 Uiso 1 1 calc R
H2B H 0.2092 1.1050 0.8472 0.156 Uiso 1 1 calc R
H2C H 0.3665 1.0722 0.8556 0.156 Uiso 1 1 calc R
C3 C 0.1730(7) 0.9224(8) 0.9630(4) 0.117(3) Uani 1 1 d .
H3A H 0.1609 0.9518 1.0109 0.176 Uiso 1 1 calc R
H3B H 0.1793 0.8404 0.9827 0.176 Uiso 1 1 calc R
H3C H 0.0974 0.9666 0.9219 0.176 Uiso 1 1 calc R
C4 C 0.4202(3) 0.8703(3) 0.9855(2) 0.0774(16) Uani 1 1 d .
H4A H 0.4087 0.9033 1.0316 0.116 Uiso 1 1 calc R
H4B H 0.5010 0.8777 0.9577 0.116 Uiso 1 1 calc R
H4C H 0.4270 0.7882 1.0082 0.116 Uiso 1 1 calc R
C5 C 0.2554(3) 1.2213(3) 0.5747(2) 0.0543(11) Uani 1 1 d R
C6 C 0.3160(3) 1.2341(3) 0.6518(2) 0.112(3) Uani 1 1 d R
H6A H 0.2488 1.2887 0.6736 0.167 Uiso 1 1 d R
H6B H 0.3906 1.2633 0.6348 0.167 Uiso 1 1 d R
H6C H 0.3469 1.1584 0.6959 0.167 Uiso 1 1 d R
C7 C 0.1384(6) 1.1744(6) 0.6022(5) 0.120(3) Uani 1 1 d .
H7A H 0.0695 1.2304 0.6218 0.180 Uiso 1 1 calc R
H7B H 0.1693 1.1004 0.6480 0.180 Uiso 1 1 calc R
H7C H 0.1024 1.1628 0.5542 0.180 Uiso 1 1 calc R
C8 C 0.2082(3) 1.3396(3) 0.5042(2) 0.099(2) Uani 1 1 d .
H8A H 0.1384 1.3944 0.5243 0.149 Uiso 1 1 calc R
H8B H 0.1737 1.3301 0.4548 0.149 Uiso 1 1 calc R
H8C H 0.2826 1.3696 0.4888 0.149 Uiso 1 1 calc R
C9 C 0.8107(3) 0.9361(3) 0.7563(2) 0.0493(10) Uani 1 1 d R
C10 C 0.8363(3) 0.9181(3) 0.8510(2) 0.092(2) Uani 1 1 d R
H10A H 0.8579 0.9843 0.8562 0.137 Uiso 1 1 d R
H10B H 0.9103 0.8469 0.8753 0.137 Uiso 1 1 d R
H10C H 0.7569 0.9117 0.8810 0.137 Uiso 1 1 d R
C11 C 0.9356(6) 0.9413(6) 0.7057(5) 0.0835(19) Uani 1 1 d .
H11B H 0.921(7) 0.933(6) 0.645(5) 0.125 Uiso 1 1 d .
H11A H 0.957(7) 1.002(6) 0.715(4) 0.125 Uiso 1 1 d .
H11C H 1.003(7) 0.861(6) 0.737(4) 0.125 Uiso 1 1 d .
C12 C 0.6933(3) 1.0494(2) 0.71858(19) 0.0720(15) Uani 1 1 d .
H12A H 0.7167 1.1156 0.7221 0.108 Uiso 1 1 calc R
H12B H 0.6152 1.0441 0.7504 0.108 Uiso 1 1 calc R
H12C H 0.6741 1.0599 0.6595 0.108 Uiso 1 1 calc R
C13 C 0.2277(3) 0.4467(2) 0.90613(19) 0.0471(10) Uani 1 1 d R
C14 C 0.2766(3) 0.4065(2) 0.82900(19) 0.0808(18) Uani 1 1 d R
H14A H 0.2038 0.3959 0.8026 0.121 Uiso 1 1 d R
H14B H 0.3493 0.3330 0.8476 0.121 Uiso 1 1 d R
H14C H 0.3077 0.4654 0.7881 0.121 Uiso 1 1 d R
C15 C 0.1871(6) 0.3496(5) 0.9733(3) 0.0711(15) Uani 1 1 d .
H15A H 0.1112 0.3386 0.9506 0.107 Uiso 1 1 calc R
H15B H 0.1631 0.3720 1.0240 0.107 Uiso 1 1 calc R
H15C H 0.2613 0.2771 0.9877 0.107 Uiso 1 1 calc R
C16 C 0.1136(6) 0.5608(6) 0.8802(6) 0.092(2) Uani 1 1 d .
H16B H 0.129(8) 0.629(7) 0.843(5) 0.138 Uiso 1 1 d .
H16C H 0.076(8) 0.589(7) 0.930(5) 0.138 Uiso 1 1 d .
H16A H 0.031(8) 0.544(7) 0.869(5) 0.138 Uiso 1 1 d .
C17 C 0.2665(5) 0.7073(5) 0.5726(3) 0.0638(13) Uani 1 1 d .
C18 C 0.1809(10) 0.6306(7) 0.6036(4) 0.158(5) Uani 1 1 d .
H18A H 0.1586 0.6072 0.5574 0.237 Uiso 1 1 calc R
H18D H 0.0995 0.6733 0.6238 0.237 Uiso 1 1 calc R
H18B H 0.2289 0.5614 0.6498 0.237 Uiso 1 1 calc R
C19 C 0.1839(9) 0.8181(7) 0.5069(4) 0.127(3) Uani 1 1 d .
H19A H 0.1626 0.8002 0.4576 0.191 Uiso 1 1 calc R
H19B H 0.2338 0.8730 0.4899 0.191 Uiso 1 1 calc R
H19D H 0.1019 0.8526 0.5309 0.191 Uiso 1 1 calc R
C20 C 0.3893(3) 0.6551(3) 0.5341(2) 0.200(6) Uani 1 1 d .
H20A H 0.3657 0.6356 0.4862 0.300 Uiso 1 1 calc R
H20B H 0.4450 0.5846 0.5762 0.300 Uiso 1 1 calc R
H20C H 0.4378 0.7108 0.5146 0.300 Uiso 1 1 calc R
C21 C 0.7772(3) 0.3780(3) 0.7628(2) 0.0499(10) Uani 1 1 d R
C22 C 0.9049(3) 0.2937(3) 0.8168(2) 0.102(2) Uani 1 1 d R
H22A H 0.9181 0.2149 0.8161 0.153 Uiso 1 1 d R
H22B H 0.8965 0.2948 0.8750 0.153 Uiso 1 1 d R
H22C H 0.9807 0.3179 0.7936 0.153 Uiso 1 1 d R
C23 C 0.6575(6) 0.3398(5) 0.7958(4) 0.0871(19) Uani 1 1 d .
H23A H 0.6706 0.2624 0.7922 0.131 Uiso 1 1 calc R
H23B H 0.5776 0.3949 0.7616 0.131 Uiso 1 1 calc R
H23C H 0.6478 0.3375 0.8546 0.131 Uiso 1 1 calc R
C24 C 0.7922(8) 0.3831(6) 0.6695(4) 0.0849(19) Uani 1 1 d .
H24A H 0.800(7) 0.307(6) 0.665(4) 0.127 Uiso 1 1 d .
H24B H 0.873(7) 0.403(6) 0.655(5) 0.127 Uiso 1 1 d .
H24C H 0.687(7) 0.435(6) 0.651(4) 0.127 Uiso 1 1 d .

loop_
_atom_site_aniso_label
_atom_site_aniso_U_11
_atom_site_aniso_U_22
_atom_site_aniso_U_33
_atom_site_aniso_U_23
_atom_site_aniso_U_13
_atom_site_aniso_U_12
Ag1 0.0599(2) 0.0565(2) 0.0553(2) -0.02910(17) 0.01231(16) -0.02729(18)
Ag2 0.0613(2) 0.0508(2) 0.0795(3) -0.02690(19) -0.0050(2) -0.01412(18)
Ag3 0.0615(2) 0.0786(3) 0.0576(2) -0.0416(2) 0.00780(17) -0.0248(2)
Ag4 0.0622(2) 0.0487(2) 0.0793(3) -0.03085(18) 0.01281(19) -0.02571(18)
Ag5 0.0608(2) 0.04746(18) 0.0536(2) -0.02421(16) -0.00624(16) -0.00987(16)
Ag6 0.0639(2) 0.0682(2) 0.0566(2) -0.03776(19) -0.00389(18) -0.00989(19)
S1 0.0550(7) 0.0484(6) 0.0482(6) -0.0224(5) 0.0013(5) -0.0183(5)
S2 0.0514(7) 0.0528(6) 0.0546(7) -0.0284(5) 0.0054(5) -0.0121(5)
S3 0.0558(7) 0.0457(6) 0.0560(7) -0.0237(5) 0.0035(5) -0.0167(5)
S4 0.0440(6) 0.0460(5) 0.0531(6) -0.0239(5) 0.0000(5) -0.0146(5)
S5 0.0579(7) 0.0572(7) 0.0508(7) -0.0247(5) -0.0013(5) -0.0166(6)
S6 0.0569(7) 0.0480(6) 0.0576(7) -0.0256(5) 0.0033(5) -0.0172(5)
C1 0.054(3) 0.047(2) 0.046(2) -0.0209(19) 0.002(2) -0.011(2)
C2 0.183(8) 0.047(3) 0.077(4) -0.032(3) -0.008(4) -0.017(4)
C3 0.087(5) 0.210(9) 0.104(5) -0.102(6) 0.045(4) -0.067(6)
C4 0.085(4) 0.075(4) 0.066(3) -0.035(3) -0.017(3) -0.002(3)
C5 0.059(3) 0.051(2) 0.048(3) -0.022(2) 0.004(2) -0.006(2)
C6 0.136(6) 0.114(6) 0.082(5) -0.069(4) -0.009(4) 0.003(5)
C7 0.065(4) 0.104(5) 0.190(8) -0.058(6) 0.056(5) -0.022(4)
C8 0.121(5) 0.060(3) 0.078(4) -0.017(3) 0.013(4) 0.018(3)
C9 0.055(3) 0.048(2) 0.051(3) -0.016(2) -0.001(2) -0.025(2)
C10 0.143(6) 0.100(5) 0.060(4) -0.031(3) -0.008(4) -0.071(5)
C11 0.061(4) 0.091(5) 0.106(5) -0.029(4) 0.021(3) -0.040(3)
C12 0.077(4) 0.047(3) 0.095(4) -0.025(3) -0.001(3) -0.021(3)
C13 0.049(2) 0.053(2) 0.051(3) -0.022(2) 0.0039(19) -0.027(2)
C14 0.097(4) 0.121(5) 0.062(3) -0.049(3) 0.015(3) -0.066(4)
C15 0.079(4) 0.087(4) 0.064(3) -0.022(3) 0.008(3) -0.051(3)
C16 0.049(3) 0.071(4) 0.144(7) -0.027(4) -0.029(4) -0.004(3)
C17 0.070(3) 0.075(3) 0.053(3) -0.023(3) -0.010(2) -0.028(3)
C18 0.290(13) 0.179(8) 0.073(5) -0.010(5) -0.026(6) -0.189(9)
C19 0.188(9) 0.129(7) 0.063(4) -0.009(4) -0.040(5) -0.063(6)
C20 0.093(6) 0.363(16) 0.225(11) -0.264(12) -0.014(6) -0.007(8)
C21 0.056(3) 0.041(2) 0.054(3) -0.023(2) 0.007(2) -0.010(2)
C22 0.090(5) 0.065(4) 0.127(6) -0.022(4) -0.026(4) 0.004(3)
C23 0.093(4) 0.067(4) 0.123(5) -0.047(4) 0.044(4) -0.044(3)
C24 0.120(6) 0.072(4) 0.076(4) -0.049(3) 0.023(4) -0.026(4)

loop_
_atom_type_symbol
_atom_type_description
_atom_type_scat_dispersion_real
_atom_type_scat_dispersion_imag
_atom_type_scat_source
C C 0.0033 0.0016 'International Tables Vol C Tables 4.2.6.8 and 6.1.1.4'
H H 0.0000 0.0000 'International Tables Vol C Tables 4.2.6.8 and 6.1.1.4'
S S 0.1246 0.1234 'International Tables Vol C Tables 4.2.6.8 and 6.1.1.4'
Ag Ag -0.8971 1.1015 'International Tables Vol C Tables 4.2.6.8 and 6.1.1.4'

loop_
_geom_angle_atom_site_label_1
_geom_angle_atom_site_label_2
_geom_angle_atom_site_label_3
_geom_angle
_geom_angle_site_symmetry_1
_geom_angle_site_symmetry_3
S1 Ag1 S3 176.30(4) . .
S1 Ag1 Ag5 94.44(3) . .
S3 Ag1 Ag5 88.58(3) . .
S1 Ag1 Ag3 132.76(3) . .
S3 Ag1 Ag3 46.96(3) . .
Ag5 Ag1 Ag3 65.698(14) . .
S1 Ag1 Ag4 46.85(3) . .
S3 Ag1 Ag4 136.78(3) . .
Ag5 Ag1 Ag4 63.457(15) . .
Ag3 Ag1 Ag4 128.532(14) . .
S1 Ag1 Ag2 75.97(3) . .
S3 Ag1 Ag2 103.64(3) . .
Ag5 Ag1 Ag2 62.505(14) . .
Ag3 Ag1 Ag2 56.791(16) . .
Ag4 Ag1 Ag2 92.223(16) . .
S2 Ag2 S5 169.69(4) . .
S2 Ag2 Ag3 80.65(3) . .
S5 Ag2 Ag3 109.25(3) . .
S2 Ag2 Ag1 102.71(3) . .
S5 Ag2 Ag1 85.10(3) . .
Ag3 Ag2 Ag1 60.868(14) . .
S2 Ag2 Ag5 144.47(3) . .
S5 Ag2 Ag5 45.81(3) . .
Ag3 Ag2 Ag5 64.462(14) . .
Ag1 Ag2 Ag5 55.216(12) . .
S3 Ag3 S2 174.71(4) . 2_676
S3 Ag3 Ag2 109.08(3) . .
S2 Ag3 Ag2 75.08(3) 2_676 .
S3 Ag3 Ag1 46.86(3) . .
S2 Ag3 Ag1 136.89(3) 2_676 .
Ag2 Ag3 Ag1 62.342(14) . .
S4 Ag4 S1 171.76(4) . .
S4 Ag4 Ag6 77.32(3) . .
S1 Ag4 Ag6 110.75(3) . .
S4 Ag4 Ag1 141.99(3) . .
S1 Ag4 Ag1 46.24(3) . .
Ag6 Ag4 Ag1 65.649(16) . .
S4 Ag4 Ag5 98.74(3) . .
S1 Ag4 Ag5 87.26(3) . .
Ag6 Ag4 Ag5 58.715(13) . .
Ag1 Ag4 Ag5 55.115(12) . .
S5 Ag5 S6 175.66(4) . .
S5 Ag5 Ag1 91.17(3) . .
S6 Ag5 Ag1 92.29(3) . .
S5 Ag5 Ag6 131.73(3) . .
S6 Ag5 Ag6 47.80(3) . .
Ag1 Ag5 Ag6 68.137(15) . .
S5 Ag5 Ag2 46.51(3) . .
S6 Ag5 Ag2 137.73(3) . .
Ag1 Ag5 Ag2 62.279(16) . .
Ag6 Ag5 Ag2 129.974(14) . .
S5 Ag5 Ag4 73.13(3) . .
S6 Ag5 Ag4 106.33(3) . .
Ag1 Ag5 Ag4 61.428(12) . .
Ag6 Ag5 Ag4 58.617(16) . .
Ag2 Ag5 Ag4 91.011(16) . .
S4 Ag6 S6 173.81(4) 2_667 .
S4 Ag6 Ag4 75.37(3) 2_667 .
S6 Ag6 Ag4 110.14(3) . .
S4 Ag6 Ag5 137.63(3) 2_667 .
S6 Ag6 Ag5 47.56(3) . .
Ag4 Ag6 Ag5 62.668(14) . .
C1 S1 Ag1 108.00(15) . .
C1 S1 Ag4 107.19(14) . .
Ag1 S1 Ag4 86.91(4) . .
C5 S2 Ag3 105.76(11) . 2_676
C5 S2 Ag2 106.53(12) . .
Ag3 S2 Ag2 100.29(4) 2_676 .
C9 S3 Ag1 105.78(11) . .
C9 S3 Ag3 107.37(11) . .
Ag1 S3 Ag3 86.18(4) . .
C13 S4 Ag6 105.94(10) . 2_667
C13 S4 Ag4 106.74(10) . .
Ag6 S4 Ag4 98.60(4) 2_667 .
C17 S5 Ag5 108.81(18) . .
C17 S5 Ag2 105.74(17) . .
Ag5 S5 Ag2 87.68(4) . .
C21 S6 Ag5 105.46(12) . .
C21 S6 Ag6 106.59(12) . .
Ag5 S6 Ag6 84.64(4) . .
C2 C1 C4 110.2(4) . .
C2 C1 C3 109.6(5) . .
C4 C1 C3 110.4(4) . .
C2 C1 S1 107.9(3) . .
C4 C1 S1 112.0(3) . .
C3 C1 S1 106.6(3) . .
C1 C2 H2A 109.5 . .
C1 C2 H2B 109.5 . .
H2A C2 H2B 109.5 . .
C1 C2 H2C 109.5 . .
H2A C2 H2C 109.5 . .
H2B C2 H2C 109.5 . .
C1 C3 H3A 109.5 . .
C1 C3 H3B 109.5 . .
H3A C3 H3B 109.5 . .
C1 C3 H3C 109.5 . .
H3A C3 H3C 109.5 . .
H3B C3 H3C 109.5 . .
C1 C4 H4A 109.5 . .
C1 C4 H4B 109.5 . .
H4A C4 H4B 109.5 . .
C1 C4 H4C 109.5 . .
H4A C4 H4C 109.5 . .
H4B C4 H4C 109.5 . .
C7 C5 C8 110.3(4) . .
C7 C5 C6 109.2(3) . .
C8 C5 C6 109.97(15) . .
C7 C5 S2 110.4(3) . .
C8 C5 S2 109.8(2) . .
C6 C5 S2 107.07(10) . .
C5 C6 H6A 109.5 . .
C5 C6 H6B 109.5 . .
H6A C6 H6B 109.5 . .
C5 C6 H6C 109.5 . .
H6A C6 H6C 109.5 . .
H6B C6 H6C 109.5 . .
C5 C7 H7A 109.5 . .
C5 C7 H7B 109.5 . .
H7A C7 H7B 109.5 . .
C5 C7 H7C 109.5 . .
H7A C7 H7C 109.5 . .
H7B C7 H7C 109.5 . .
C5 C8 H8A 109.5 . .
C5 C8 H8B 109.5 . .
H8A C8 H8B 109.5 . .
C5 C8 H8C 109.5 . .
H8A C8 H8C 109.5 . .
H8B C8 H8C 109.5 . .
C12 C9 C10 108.87(16) . .
C12 C9 C11 110.5(3) . .
C10 C9 C11 112.0(3) . .
C12 C9 S3 110.8(2) . .
C10 C9 S3 107.23(10) . .
C11 C9 S3 107.4(3) . .
C9 C10 H10A 109.5 . .
C9 C10 H10B 109.5 . .
H10A C10 H10B 109.5 . .
C9 C10 H10C 109.5 . .
H10A C10 H10C 109.5 . .
H10B C10 H10C 109.5 . .
C9 C11 H11B 109(4) . .
C9 C11 H11A 104(5) . .
H11B C11 H11A 126(6) . .
C9 C11 H11C 102(4) . .
H11B C11 H11C 101(6) . .
H11A C11 H11C 112(6) . .
C9 C12 H12A 109.5 . .
C9 C12 H12B 109.5 . .
H12A C12 H12B 109.5 . .
C9 C12 H12C 109.5 . .
H12A C12 H12C 109.5 . .
H12B C12 H12C 109.5 . .
C16 C13 C14 111.3(4) . .
C16 C13 C15 111.3(4) . .
C14 C13 C15 109.3(2) . .
C16 C13 S4 110.4(3) . .
C14 C13 S4 106.52(10) . .
C15 C13 S4 108.0(3) . .
C13 C14 H14A 109.5 . .
C13 C14 H14B 109.5 . .
H14A C14 H14B 109.5 . .
C13 C14 H14C 109.5 . .
H14A C14 H14C 109.5 . .
H14B C14 H14C 109.5 . .
C13 C15 H15A 109.5 . .
C13 C15 H15B 109.5 . .
H15A C15 H15B 109.5 . .
C13 C15 H15C 109.5 . .
H15A C15 H15C 109.5 . .
H15B C15 H15C 109.5 . .
C13 C16 H16B 119(5) . .
C13 C16 H16C 113(5) . .
H16B C16 H16C 101(6) . .
C13 C16 H16A 108(4) . .
H16B C16 H16A 118(6) . .
H16C C16 H16A 94(6) . .
C20 C17 C18 114.7(6) . .
C20 C17 C19 108.5(5) . .
C18 C17 C19 107.6(6) . .
C20 C17 S5 112.0(3) . .
C18 C17 S5 106.4(4) . .
C19 C17 S5 107.3(4) . .
C17 C18 H18A 109.5 . .
C17 C18 H18D 109.5 . .
H18A C18 H18D 109.5 . .
C17 C18 H18B 109.5 . .
H18A C18 H18B 109.5 . .
H18D C18 H18B 109.5 . .
C17 C19 H19A 109.5 . .
C17 C19 H19B 109.5 . .
H19A C19 H19B 109.5 . .
C17 C19 H19D 109.5 . .
H19A C19 H19D 109.5 . .
H19B C19 H19D 109.5 . .
C17 C20 H20A 109.5 . .
C17 C20 H20B 109.5 . .
H20A C20 H20B 109.5 . .
C17 C20 H20C 109.5 . .
H20A C20 H20C 109.5 . .
H20B C20 H20C 109.5 . .
C23 C21 C24 109.7(4) . .
C23 C21 C22 110.7(3) . .
C24 C21 C22 110.2(3) . .
C23 C21 S6 112.1(3) . .
C24 C21 S6 107.3(3) . .
C22 C21 S6 106.73(11) . .
C21 C22 H22A 109.5 . .
C21 C22 H22B 109.5 . .
H22A C22 H22B 109.5 . .
C21 C22 H22C 109.5 . .
H22A C22 H22C 109.5 . .
H22B C22 H22C 109.5 . .
C21 C23 H23A 109.5 . .
C21 C23 H23B 109.5 . .
H23A C23 H23B 109.5 . .
C21 C23 H23C 109.5 . .
H23A C23 H23C 109.5 . .
H23B C23 H23C 109.5 . .
C21 C24 H24A 109(4) . .
C21 C24 H24B 104(4) . .
H24A C24 H24B 112(6) . .
C21 C24 H24C 93(4) . .
H24A C24 H24C 104(5) . .
H24B C24 H24C 132(6) . .

loop_
_geom_bond_atom_site_label_1
_geom_bond_atom_site_label_2
_geom_bond_distance
_geom_bond_site_symmetry_2
Ag1 S1 2.3685(13) .
Ag1 S3 2.3774(13) .
Ag1 Ag5 3.0585(6) .
Ag1 Ag3 3.2510(7) .
Ag1 Ag4 3.2744(6) .
Ag1 Ag2 3.2965(7) .
Ag2 S2 2.3997(13) .
Ag2 S5 2.3986(13) .
Ag2 Ag3 3.1139(7) .
Ag2 Ag5 3.3033(7) .
Ag3 S3 2.3814(13) .
Ag3 S2 2.3943(12) 2_676
Ag4 S4 2.3895(12) .
Ag4 S1 2.3922(12) .
Ag4 Ag6 3.2054(7) .
Ag4 Ag5 3.3355(7) .
Ag5 S5 2.3705(13) .
Ag5 S6 2.3786(13) .
Ag5 Ag6 3.2087(7) .
Ag6 S4 2.3851(12) 2_667
Ag6 S6 2.3874(13) .
S1 C1 1.864(4) .
S2 C5 1.851(3) .
S2 Ag3 2.3943(13) 2_676
S3 C9 1.848(3) .
S4 C13 1.864(3) .
S4 Ag6 2.3851(12) 2_667
S5 C17 1.877(5) .
S6 C21 1.856(3) .
C1 C2 1.488(7) .
C1 C4 1.506(5) .
C1 C3 1.508(7) .
C2 H2A 0.9600 .
C2 H2B 0.9600 .
C2 H2C 0.9600 .
C3 H3A 0.9600 .
C3 H3B 0.9600 .
C3 H3C 0.9600 .
C4 H4A 0.9600 .
C4 H4B 0.9600 .
C4 H4C 0.9600 .
C5 C7 1.514(7) .
C5 C8 1.512(4) .
C5 C6 1.5191 .
C6 H6A 0.9600 .
C6 H6B 0.9600 .
C6 H6C 0.9600 .
C7 H7A 0.9600 .
C7 H7B 0.9600 .
C7 H7C 0.9600 .
C8 H8A 0.9600 .
C8 H8B 0.9600 .
C8 H8C 0.9600 .
C9 C12 1.522(4) .
C9 C10 1.5221 .
C9 C11 1.526(7) .
C10 H10A 0.9600 .
C10 H10B 0.9600 .
C10 H10C 0.9600 .
C11 H11B 1.06(6) .
C11 H11A 0.92(7) .
C11 H11C 1.02(7) .
C12 H12A 0.9600 .
C12 H12B 0.9600 .
C12 H12C 0.9600 .
C13 C16 1.496(7) .
C13 C14 1.5200 .
C13 C15 1.523(5) .
C14 H14A 0.9600 .
C14 H14B 0.9601 .
C14 H14C 0.9600 .
C15 H15A 0.9600 .
C15 H15B 0.9600 .
C15 H15C 0.9600 .
C16 H16B 0.94(7) .
C16 H16C 1.01(7) .
C16 H16A 1.00(7) .
C17 C20 1.463(6) .
C17 C18 1.481(8) .
C17 C19 1.488(8) .
C18 H18A 0.9600 .
C18 H18D 0.9600 .
C18 H18B 0.9600 .
C19 H19A 0.9600 .
C19 H19B 0.9600 .
C19 H19D 0.9600 .
C20 H20A 0.9600 .
C20 H20B 0.9600 .
C20 H20C 0.9600 .
C21 C23 1.501(6) .
C21 C24 1.517(7) .
C21 C22 1.5190 .
C22 H22A 0.9601 .
C22 H22B 0.9601 .
C22 H22C 0.9600 .
C23 H23A 0.9600 .
C23 H23B 0.9600 .
C23 H23C 0.9600 .
C24 H24A 0.97(6) .
C24 H24B 0.96(7) .
C24 H24C 1.09(7) .
